data_8100234
loop_
_publ_author_name
'Meier, Steffen F.'
'Schleid, Thomas'

_publ_section_title
;
Crystal structure of dineodymium(III) hexaoxotellurate(VI), Nd~2~TeO~6~
;
_journal_issue 4
_journal_name_full 'Zeitschrift f\"ur Kristallographie - New Crystal Structures'
_journal_page_first 359
_journal_page_last 360
_journal_volume 219
_journal_year 2004
_chemical_formula_moiety Nd2TeO6
_chemical_formula_sum 'Nd2 O6 Te'
_chemical_formula_weight 512.08
_space_group_IT_number 19
_symmetry_cell_setting orthorhombic
_symmetry_space_group_name_Hall 'P 2ac 2ab'
_symmetry_space_group_name_H-M 'P 21 21 21'
_cell_angle_alpha 90.00
_cell_angle_beta 90.00
_cell_angle_gamma 90.00
_cell_formula_units_Z 4
_cell_length_a 5.4163(4)
_cell_length_b 9.2982(8)
_cell_length_c 10.2061(9)
_cell_measurement_temperature 293(2)
_cell_volume 514.00(7)
_diffrn_ambient_temperature 293(2)
_exptl_crystal_density_diffrn 6.617
_cod_database_code 8100234

loop_
_symmetry_equiv_pos_as_xyz
'x, y, z'
'-x+1/2, -y, z+1/2'
'x+1/2, -y+1/2, -z'
'-x, y+1/2, -z+1/2'

loop_
_atom_site_label
_atom_site_type_symbol
_atom_site_fract_x
_atom_site_fract_y
_atom_site_fract_z
_atom_site_U_iso_or_equiv
_atom_site_adp_type
_atom_site_occupancy
_atom_site_symmetry_multiplicity
_atom_site_Wyckoff_symbol
_atom_site_calc_flag
_atom_site_refinement_flags
_atom_site_disorder_assembly
_atom_site_disorder_group
Nd1 Nd 0.96878(3) 0.782232(18) 0.861215(17) 0.00579(4) Uani 1 4 a d . . .
Nd2 Nd 0.97454(3) 0.895470(18) 0.457959(16) 0.00625(4) Uani 1 4 a d . . .
Te Te 0.45916(4) 0.99549(2) 0.643004(19) 0.00488(4) Uani 1 4 a d . . .
O1 O 0.6669(5) 0.9462(3) 0.7860(3) 0.0090(4) Uani 1 4 a d . . .
O2 O 0.6820(5) 0.6361(3) 0.7436(3) 0.0097(4) Uani 1 4 a d . . .
O3 O 0.5723(5) 0.8507(3) 0.5232(3) 0.0098(4) Uani 1 4 a d . . .
O4 O 0.6944(5) 0.6387(3) 0.3245(3) 0.0096(4) Uani 1 4 a d . . .
O5 O 0.7789(5) 0.8884(3) 0.0661(3) 0.0084(4) Uani 1 4 a d . . .
O6 O 0.7460(5) 0.5856(3) 0.9917(3) 0.0067(3) Uani 1 4 a d . . .

loop_
_atom_site_aniso_label
_atom_site_aniso_U_11
_atom_site_aniso_U_22
_atom_site_aniso_U_33
_atom_site_aniso_U_23
_atom_site_aniso_U_13
_atom_site_aniso_U_12
Nd1 0.00544(6) 0.00583(6) 0.00609(6) 0.00022(4) -0.00034(5) -0.00007(4)
Nd2 0.00640(6) 0.00613(6) 0.00623(6) 0.00029(4) 0.00033(4) 0.00024(4)
Te 0.00464(6) 0.00487(6) 0.00514(7) 0.00011(5) 0.00001(5) 0.00001(5)
O1 0.0097(9) 0.0101(9) 0.0072(9) 0.0002(7) -0.0031(7) 0.0046(7)
O2 0.0106(9) 0.0096(9) 0.0088(9) 0.0011(8) -0.0019(8) -0.0052(8)
O3 0.0118(9) 0.0059(8) 0.0117(10) -0.0013(7) 0.0035(8) -0.0010(7)
O4 0.0066(8) 0.0119(9) 0.0104(9) 0.0026(8) -0.0003(8) 0.0044(7)
O5 0.0072(8) 0.0086(8) 0.0094(9) -0.0018(8) 0.0002(7) -0.0033(7)
O6 0.0071(7) 0.0076(9) 0.0055(8) -0.0015(6) -0.0009(6) 0.0004(6)

loop_
_geom_bond_atom_site_label_1
_geom_bond_atom_site_label_2
_geom_bond_distance
_geom_bond_site_symmetry_2
_geom_bond_publ_flag
Nd1 O1 2.363(3) . ?
Nd1 O4 2.372(3) 3_566 ?
Nd1 O2 2.388(3) . ?
Nd1 O5 2.426(3) 3_566 ?
Nd1 O6 2.453(3) 3_567 ?
Nd1 O5 2.531(3) 1_556 ?
Nd1 O6 2.564(3) . ?
Nd1 Te 3.5331(3) 4_646 ?
Nd1 Te 3.5631(3) 2_675 ?
Nd1 Nd1 3.9647(3) 3_467 ?
Nd1 Nd1 3.9647(3) 3_567 ?
Nd1 Nd2 3.9650(3) 2_675 ?
Nd2 O3 2.316(3) . ?
Nd2 O3 2.357(3) 3_566 ?
Nd2 O2 2.362(3) 3_566 ?
Nd2 O6 2.383(3) 4_756 ?
Nd2 O1 2.416(3) 2_674 ?
Nd2 O4 2.539(3) 3_566 ?
Nd2 O5 2.673(3) 2_675 ?
Nd2 Te 3.3647(3) 1_655 ?
Nd2 Te 3.3896(4) 2_674 ?
Nd2 Te 3.4963(3) . ?
Nd2 Nd2 3.9228(3) 3_566 ?
Nd2 Nd2 3.9228(3) 3_466 ?
Te O1 1.899(3) . ?
Te O2 1.906(3) 4_656 ?
Te O3 1.919(3) . ?
Te O4 1.930(3) 3_466 ?
Te O5 1.948(3) 2_675 ?
Te O6 1.956(3) 4_656 ?
Te Nd2 3.3647(3) 1_455 ?
Te Nd2 3.3897(4) 2_675 ?
Te Nd1 3.5332(3) 4_656 ?
Te Nd1 3.5630(3) 2_674 ?
O1 Nd2 2.416(3) 2_675 ?
O2 Te 1.906(3) 4_646 ?
O2 Nd2 2.362(3) 3_466 ?
O3 Nd2 2.357(3) 3_466 ?
O4 Te 1.930(3) 3_566 ?
O4 Nd1 2.372(3) 3_466 ?
O4 Nd2 2.539(3) 3_466 ?
O5 Te 1.948(3) 2_674 ?
O5 Nd1 2.426(3) 3_466 ?
O5 Nd1 2.531(3) 1_554 ?
O5 Nd2 2.673(3) 2_674 ?
O6 Te 1.956(3) 4_646 ?
O6 Nd2 2.383(3) 4_746 ?
O6 Nd1 2.453(3) 3_467 ?
